data_7239712
loop_
_publ_author_name
'Baig, Fayaz'
'Rangan, Krishnan'
'Eappen, Shibu M.'
'Mandal, Sanjay K.'
'Sarkar, Madhushree'

_publ_section_title
;
 Template effect of innocent and coordinating anions on the formation of
 interpenetrated 2D and 3D networks: methyl orange and iodine sorption
 studies
;
_journal_issue 4
_journal_name_full CrystEngComm
_journal_page_first 751
_journal_page_last 766
_journal_paper_doi 10.1039/C9CE00998A
_journal_volume 22
_journal_year 2020
_chemical_formula_moiety 'C34 H32 Cd N8 O6 S2, 2(H2 O), C H4 O'
_chemical_formula_sum 'C35 H40 Cd N8 O9 S2'
_chemical_formula_weight 893.19
_space_group_crystal_system triclinic
_space_group_IT_number 2
_space_group_name_Hall '-P 1'
_space_group_name_H-M_alt 'P -1'
_atom_sites_solution_hydrogens geom
_atom_sites_solution_primary dual
_audit_creation_date 2019-11-25
_audit_creation_method
;
Olex2 1.2
(compiled 2018.05.29 svn.r3508 for OlexSys, GUI svn.r5506)
;
_audit_update_record
;
2019-11-28 deposited with the CCDC.	2019-12-06 downloaded from the CCDC.
;
_cell_angle_alpha 96.235(4)
_cell_angle_beta 94.357(4)
_cell_angle_gamma 100.569(4)
_cell_formula_units_Z 2
_cell_length_a 9.8572(5)
_cell_length_b 14.2441(7)
_cell_length_c 15.6512(9)
_cell_measurement_reflns_used 7563
_cell_measurement_temperature 293.15
_cell_measurement_theta_max 28.9320
_cell_measurement_theta_min 5.0900
_cell_volume 2137.1(2)
_computing_cell_refinement 'CrysAlisPro 1.171.39.7e (Rigaku OD, 2015)'
_computing_data_collection 'CrysAlisPro 1.171.39.7e (Rigaku OD, 2015)'
_computing_data_reduction 'CrysAlisPro 1.171.39.7e (Rigaku OD, 2015)'
_computing_molecular_graphics 'Olex2 (Dolomanov et al., 2009)'
_computing_publication_material 'Olex2 (Dolomanov et al., 2009)'
_computing_structure_refinement 'ShelXL (Sheldrick, 2015)'
_computing_structure_solution 'ShelXT (Sheldrick, 2015)'
_diffrn_ambient_temperature 293.15
_diffrn_measured_fraction_theta_full 0.991
_diffrn_measured_fraction_theta_max 0.991
_diffrn_measurement_device_type 'XtaLAB Pro: Kappa dual offset/far'
_diffrn_measurement_method '\w scans'
_diffrn_radiation_type MoK\a
_diffrn_radiation_wavelength 0.71073
_diffrn_reflns_av_R_equivalents 0.0963
_diffrn_reflns_av_unetI/netI 0.0739
_diffrn_reflns_Laue_measured_fraction_full 0.991
_diffrn_reflns_Laue_measured_fraction_max 0.991
_diffrn_reflns_limit_h_max 11
_diffrn_reflns_limit_h_min -11
_diffrn_reflns_limit_k_max 16
_diffrn_reflns_limit_k_min -16
_diffrn_reflns_limit_l_max 18
_diffrn_reflns_limit_l_min -18
_diffrn_reflns_number 26858
_diffrn_reflns_point_group_measured_fraction_full 0.991
_diffrn_reflns_point_group_measured_fraction_max 0.991
_diffrn_reflns_theta_full 24.999
_diffrn_reflns_theta_max 24.999
_diffrn_reflns_theta_min 5.038
_exptl_absorpt_coefficient_mu 0.666
_exptl_absorpt_correction_T_max 0.8772
_exptl_absorpt_correction_T_min 0.8280
_exptl_absorpt_correction_type multi-scan
_exptl_absorpt_process_details
;
CrysAlisPro 1.171.39.7e (Rigaku Oxford Diffraction, 2015)
Empirical absorption correction using spherical harmonics,
 implemented in SCALE3 ABSPACK scaling algorithm.
;
_exptl_crystal_colour 'clear colourless'
_exptl_crystal_colour_lustre clear
_exptl_crystal_colour_primary colourless
_exptl_crystal_density_diffrn 1.388
_exptl_crystal_description block
_exptl_crystal_F_000 916
_exptl_crystal_size_max 0.32
_exptl_crystal_size_mid 0.24
_exptl_crystal_size_min 0.2
_refine_diff_density_max 1.469
_refine_diff_density_min -1.434
_refine_diff_density_rms 0.120
_refine_ls_extinction_method none
_refine_ls_goodness_of_fit_ref 1.108
_refine_ls_hydrogen_treatment constr
_refine_ls_matrix_type full
_refine_ls_number_parameters 452
_refine_ls_number_reflns 7464
_refine_ls_number_restraints 0
_refine_ls_restrained_S_all 1.108
_refine_ls_R_factor_all 0.0750
_refine_ls_R_factor_gt 0.0630
_refine_ls_shift/su_max 0.001
_refine_ls_shift/su_mean 0.000
_refine_ls_structure_factor_coef Fsqd
_refine_ls_weighting_details 'w=1/[\s^2^(Fo^2^)+(0.0611P)^2^+9.8424P] where P=(Fo^2^+2Fc^2^)/3'
_refine_ls_weighting_scheme calc
_refine_ls_wR_factor_gt 0.1472
_refine_ls_wR_factor_ref 0.1511
_reflns_Friedel_coverage 0.000
_reflns_number_gt 6389
_reflns_number_total 7533
_reflns_threshold_expression 'I > 2\s(I)'
_cod_data_source_file c9ce00998a2.cif
_cod_data_source_block cp_2
_cod_depositor_comments
;Adding full bibliography for 7239708--7239712.cif.

 Adding full bibliography for 7239708--7239712.cif.
;
_cod_database_code 7239712
_shelx_shelxl_version_number 2014/7
_shelx_space_group_comment
;
The symmetry employed for this shelxl refinement is uniquely defined
by the following loop, which should always be used as a source of
symmetry information in preference to the above space-group names.
They are only intended as comments.
;
_shelx_estimated_absorpt_t_max 0.880
_shelx_estimated_absorpt_t_min 0.818
_olex2_refinement_description
;
1. Fixed Uiso
 At 1.2 times of:
  All C(H) groups
 At 1.5 times of:
  All C(H,H,H) groups
2.a Aromatic/amide H refined with riding coordinates:
 C1(H1), C2(H2), C3(H3), C5(H5), C6(H6), C9(H9), C10(H10), C11(H11), C13(H13),
 C14(H14), C15(H15), C16(H16), C17(H17), C22(H22), C23(H23), C27(H27), C30(H30),
  C32(H32), C33(H33), C34(H34)
2.b Fitted hexagon refined as free rotating group:
 C29(C30,C31,C32,C33,C34)
2.c Idealised Me refined as rotating group:
 C8(H8A,H8B,H8C), C25(H25A,H25B,H25C), C26(H26A,H26B,H26C), C28(H28A,H28B,H28C)
;
_olex2_submission_special_instructions 'No special instructions were received'

loop_
_space_group_symop_operation_xyz
'x, y, z'
'-x, -y, -z'

loop_
_atom_site_label
_atom_site_type_symbol
_atom_site_fract_x
_atom_site_fract_y
_atom_site_fract_z
_atom_site_U_iso_or_equiv
_atom_site_adp_type
_atom_site_occupancy
_atom_site_site_symmetry_order
_atom_site_calc_flag
_atom_site_refinement_flags_posn
Cd1 Cd 0.47434(4) 0.70925(3) 0.32101(2) 0.02023(13) Uani 1 1 d .
S1 S 0.76133(13) 0.59103(9) 0.35651(9) 0.0251(3) Uani 1 1 d .
S2 S 1.21193(14) 0.86599(10) 0.32767(11) 0.0321(3) Uani 1 1 d .
O1 O 0.6463(4) 0.6221(3) 0.3105(3) 0.0315(9) Uani 1 1 d .
O2 O 1.3044(4) 0.7987(3) 0.3374(3) 0.0369(10) Uani 1 1 d .
O3 O 0.7198(5) 0.5441(3) 0.4299(3) 0.0416(11) Uani 1 1 d .
O4 O 0.8360(4) 0.5396(3) 0.2981(3) 0.0376(10) Uani 1 1 d .
O5 O 1.1559(5) 0.8588(4) 0.2385(3) 0.0459(11) Uani 1 1 d .
O6 O 1.2705(5) 0.9613(3) 0.3666(4) 0.0527(13) Uani 1 1 d .
N1 N 0.6247(4) 0.8490(3) 0.2999(3) 0.0249(10) Uani 1 1 d .
N2 N 1.3068(4) 1.5747(3) 0.3267(3) 0.0218(9) Uani 1 1 d .
N3 N 0.5034(4) 0.7284(3) 0.4700(3) 0.0236(9) Uani 1 1 d .
N4 N 0.4354(5) 0.6767(3) 1.1716(3) 0.0281(10) Uani 1 1 d .
N5 N 0.8884(4) 1.1774(3) 0.2880(3) 0.0260(10) Uani 1 1 d .
N6 N 0.9915(4) 1.2570(3) 0.2829(3) 0.0265(10) Uani 1 1 d .
N7 N 0.5101(6) 0.6759(4) 0.8642(3) 0.0370(12) Uani 1 1 d .
N8 N 0.5035(5) 0.6740(4) 0.7758(3) 0.0352(11) Uani 1 1 d .
C1 C 0.6041(6) 0.9385(4) 0.3227(4) 0.0282(12) Uani 1 1 d .
H1 H 0.5226 0.9459 0.3466 0.034 Uiso 1 1 calc R
C2 C 1.1009(5) 1.5013(3) 0.3848(3) 0.0217(10) Uani 1 1 d .
H2 H 1.0340 1.5069 0.4230 0.026 Uiso 1 1 calc R
C3 C 0.7424(5) 0.8410(4) 0.2644(3) 0.0250(11) Uani 1 1 d .
H3 H 0.7581 0.7796 0.2477 0.030 Uiso 1 1 calc R
C4 C 0.9861(5) 1.3307(3) 0.3360(3) 0.0218(11) Uani 1 1 d .
C5 C 0.4888(5) 0.6509(4) 0.5132(3) 0.0248(11) Uani 1 1 d .
H5 H 0.4705 0.5902 0.4813 0.030 Uiso 1 1 calc R
C6 C 1.2069(5) 1.5781(4) 0.3790(3) 0.0245(11) Uani 1 1 d .
H6 H 1.2084 1.6356 0.4137 0.029 Uiso 1 1 calc R
C7 C 1.0969(5) 1.4155(3) 0.3322(3) 0.0220(11) Uani 1 1 d .
C8 C 0.8833(5) 1.3350(4) 0.4015(4) 0.0257(11) Uani 1 1 d .
H8A H 0.8171 1.2755 0.3942 0.038 Uiso 1 1 calc GR
H8B H 0.8361 1.3872 0.3936 0.038 Uiso 1 1 calc GR
H8C H 0.9309 1.3451 0.4585 0.038 Uiso 1 1 calc GR
C9 C 0.5489(6) 0.8268(4) 0.6055(4) 0.0277(12) Uani 1 1 d .
H9 H 0.5713 0.8883 0.6358 0.033 Uiso 1 1 calc R
C10 C 1.3019(6) 1.4919(4) 0.2774(4) 0.0299(12) Uani 1 1 d .
H10 H 1.3710 1.4877 0.2407 0.036 Uiso 1 1 calc R
C11 C 0.5341(5) 0.8151(4) 0.5182(4) 0.0272(12) Uani 1 1 d .
H11 H 0.5456 0.8698 0.4900 0.033 Uiso 1 1 calc R
C12 C 0.9249(5) 1.0968(4) 0.2679(4) 0.0260(11) Uani 1 1 d .
C13 C 0.8415(6) 0.9186(4) 0.2514(4) 0.0281(12) Uani 1 1 d .
H13 H 0.9217 0.9094 0.2266 0.034 Uiso 1 1 calc R
C14 C 0.3333(7) 0.7072(5) 1.1311(4) 0.0417(15) Uani 1 1 d .
H14 H 0.2719 0.7336 1.1642 0.050 Uiso 1 1 calc R
C15 C 0.6967(5) 1.0192(4) 0.3124(4) 0.0281(12) Uani 1 1 d .
H15 H 0.6782 1.0797 0.3297 0.034 Uiso 1 1 calc R
C16 C 1.2002(6) 1.4124(4) 0.2780(4) 0.0304(12) Uani 1 1 d .
H16 H 1.2008 1.3562 0.2418 0.036 Uiso 1 1 calc R
C17 C 0.4994(5) 0.6565(4) 0.6010(3) 0.0264(11) Uani 1 1 d .
H17 H 0.4858 0.6007 0.6275 0.032 Uiso 1 1 calc R
C18 C 0.5305(5) 0.7461(4) 0.6506(3) 0.0261(11) Uani 1 1 d .
C19 C 0.5357(6) 0.7541(4) 0.7445(4) 0.0308(12) Uani 1 1 d .
C20 C 0.8193(5) 1.0106(4) 0.2760(3) 0.0248(11) Uani 1 1 d .
C21 C 0.4049(7) 0.6667(4) 0.9921(4) 0.0325(13) Uani 1 1 d .
C22 C 0.5228(6) 0.6395(4) 1.1223(4) 0.0336(13) Uani 1 1 d .
H22 H 0.5942 0.6157 1.1496 0.040 Uiso 1 1 calc R
C23 C 0.3113(7) 0.7023(5) 1.0414(4) 0.0439(16) Uani 1 1 d .
H23 H 0.2354 0.7226 1.0156 0.053 Uiso 1 1 calc R
C24 C 0.3952(7) 0.6689(4) 0.8974(4) 0.0347(13) Uani 1 1 d .
C25 C 0.2599(7) 0.6667(5) 0.8470(4) 0.0424(15) Uani 1 1 d .
H25A H 0.2575 0.7292 0.8301 0.064 Uiso 1 1 calc GR
H25B H 0.1857 0.6491 0.8820 0.064 Uiso 1 1 calc GR
H25C H 0.2493 0.6204 0.7964 0.064 Uiso 1 1 calc GR
C26 C 0.5716(7) 0.8507(5) 0.7996(4) 0.0399(15) Uani 1 1 d .
H26A H 0.4886 0.8757 0.8069 0.060 Uiso 1 1 calc GR
H26B H 0.6348 0.8944 0.7719 0.060 Uiso 1 1 calc GR
H26C H 0.6142 0.8433 0.8551 0.060 Uiso 1 1 calc GR
C27 C 0.5128(7) 0.6346(4) 1.0341(4) 0.0359(14) Uani 1 1 d .
H27 H 0.5778 0.6100 1.0029 0.043 Uiso 1 1 calc R
C28 C 1.0635(6) 1.0845(4) 0.2401(5) 0.0426(16) Uani 1 1 d .
H28A H 1.1111 1.1442 0.2242 0.064 Uiso 1 1 calc GR
H28B H 1.0508 1.0355 0.1915 0.064 Uiso 1 1 calc GR
H28C H 1.1174 1.0661 0.2869 0.064 Uiso 1 1 calc GR
C29 C 0.8745(3) 0.69966(18) 0.3991(2) 0.0245(11) Uani 1 1 d .
C30 C 0.9856(3) 0.7356(2) 0.35471(19) 0.0239(11) Uani 1 1 d G
H30 H 1.0031 0.7007 0.3043 0.029 Uiso 1 1 calc R
C31 C 1.0708(3) 0.8237(2) 0.3856(2) 0.0264(11) Uani 1 1 d G
C32 C 1.0447(3) 0.87581(19) 0.4609(2) 0.0321(13) Uani 1 1 d G
H32 H 1.1017 0.9347 0.4816 0.038 Uiso 1 1 calc R
C33 C 0.9336(3) 0.8399(2) 0.50529(19) 0.0329(13) Uani 1 1 d G
H33 H 0.9162 0.8748 0.5557 0.039 Uiso 1 1 calc R
C34 C 0.8485(3) 0.7518(2) 0.4744(2) 0.0285(12) Uani 1 1 d G
H34 H 0.7741 0.7278 0.5041 0.034 Uiso 1 1 calc R

loop_
_atom_site_aniso_label
_atom_site_aniso_U_11
_atom_site_aniso_U_22
_atom_site_aniso_U_33
_atom_site_aniso_U_23
_atom_site_aniso_U_13
_atom_site_aniso_U_12
Cd1 0.0187(2) 0.0159(2) 0.0250(2) 0.00483(13) 0.00522(13) -0.00198(13)
S1 0.0208(6) 0.0172(6) 0.0367(7) 0.0040(5) 0.0032(5) 0.0022(5)
S2 0.0217(7) 0.0215(7) 0.0557(9) 0.0101(6) 0.0140(6) 0.0034(5)
O1 0.029(2) 0.0218(19) 0.042(2) 0.0003(16) -0.0017(17) 0.0044(15)
O2 0.026(2) 0.029(2) 0.059(3) 0.0135(19) 0.0128(19) 0.0055(16)
O3 0.054(3) 0.026(2) 0.042(2) 0.0160(18) 0.003(2) -0.0045(19)
O4 0.027(2) 0.028(2) 0.056(3) -0.0071(19) 0.0050(19) 0.0062(16)
O5 0.038(2) 0.060(3) 0.047(3) 0.019(2) 0.019(2) 0.015(2)
O6 0.045(3) 0.027(2) 0.083(4) 0.000(2) 0.027(3) -0.0056(19)
N1 0.024(2) 0.019(2) 0.032(2) 0.0070(18) 0.0029(19) 0.0012(17)
N2 0.019(2) 0.018(2) 0.030(2) 0.0063(17) 0.0083(17) 0.0016(16)
N3 0.021(2) 0.016(2) 0.034(2) 0.0068(18) 0.0097(18) -0.0009(17)
N4 0.029(2) 0.025(2) 0.029(2) 0.0062(19) 0.0042(19) 0.0000(19)
N5 0.022(2) 0.017(2) 0.038(3) 0.0048(18) 0.0075(19) -0.0021(17)
N6 0.023(2) 0.017(2) 0.039(3) 0.0067(19) 0.0092(19) -0.0025(17)
N7 0.052(3) 0.040(3) 0.023(2) 0.005(2) 0.008(2) 0.016(2)
N8 0.045(3) 0.042(3) 0.024(2) 0.006(2) 0.011(2) 0.017(2)
C1 0.020(3) 0.025(3) 0.041(3) 0.003(2) 0.010(2) 0.005(2)
C2 0.016(2) 0.020(3) 0.030(3) 0.005(2) 0.009(2) 0.0008(19)
C3 0.023(3) 0.019(3) 0.033(3) 0.005(2) 0.006(2) 0.002(2)
C4 0.017(2) 0.014(2) 0.036(3) 0.008(2) 0.006(2) 0.0036(19)
C5 0.024(3) 0.018(3) 0.032(3) 0.004(2) 0.007(2) 0.001(2)
C6 0.025(3) 0.015(2) 0.033(3) 0.002(2) 0.007(2) 0.001(2)
C7 0.021(3) 0.018(3) 0.028(3) 0.008(2) 0.005(2) 0.003(2)
C8 0.018(3) 0.018(3) 0.041(3) 0.007(2) 0.013(2) -0.001(2)
C9 0.028(3) 0.020(3) 0.034(3) 0.001(2) 0.006(2) 0.003(2)
C10 0.032(3) 0.021(3) 0.036(3) 0.001(2) 0.013(2) 0.000(2)
C11 0.026(3) 0.019(3) 0.038(3) 0.007(2) 0.009(2) 0.004(2)
C12 0.022(3) 0.022(3) 0.035(3) 0.007(2) 0.009(2) 0.003(2)
C13 0.025(3) 0.024(3) 0.036(3) 0.006(2) 0.009(2) 0.004(2)
C14 0.046(4) 0.056(4) 0.028(3) 0.004(3) 0.009(3) 0.022(3)
C15 0.023(3) 0.018(3) 0.044(3) 0.003(2) 0.009(2) 0.005(2)
C16 0.031(3) 0.017(3) 0.043(3) 0.000(2) 0.014(2) 0.001(2)
C17 0.024(3) 0.024(3) 0.030(3) 0.006(2) 0.007(2) -0.001(2)
C18 0.021(3) 0.030(3) 0.028(3) 0.003(2) 0.006(2) 0.004(2)
C19 0.029(3) 0.036(3) 0.029(3) 0.006(2) 0.008(2) 0.005(2)
C20 0.026(3) 0.020(3) 0.028(3) 0.004(2) 0.004(2) 0.000(2)
C21 0.047(4) 0.026(3) 0.025(3) 0.005(2) 0.005(3) 0.006(3)
C22 0.036(3) 0.034(3) 0.034(3) 0.006(2) 0.005(3) 0.012(3)
C23 0.048(4) 0.064(5) 0.026(3) 0.008(3) 0.007(3) 0.025(3)
C24 0.053(4) 0.030(3) 0.022(3) 0.001(2) 0.006(3) 0.011(3)
C25 0.049(4) 0.053(4) 0.025(3) 0.006(3) 0.005(3) 0.008(3)
C26 0.043(4) 0.044(4) 0.028(3) -0.004(3) 0.010(3) -0.003(3)
C27 0.043(4) 0.038(3) 0.033(3) 0.005(3) 0.011(3) 0.019(3)
C28 0.031(3) 0.019(3) 0.079(5) 0.007(3) 0.024(3) 0.001(2)
C29 0.015(2) 0.023(3) 0.036(3) 0.004(2) 0.004(2) 0.003(2)
C30 0.015(2) 0.019(3) 0.039(3) 0.004(2) 0.007(2) 0.0066(19)
C31 0.019(3) 0.025(3) 0.037(3) 0.007(2) 0.006(2) 0.006(2)
C32 0.024(3) 0.022(3) 0.048(4) 0.002(2) 0.001(2) 0.002(2)
C33 0.025(3) 0.036(3) 0.037(3) -0.004(3) 0.004(2) 0.007(2)
C34 0.020(3) 0.031(3) 0.034(3) 0.007(2) 0.003(2) 0.004(2)

loop_
_atom_type_symbol
_atom_type_description
_atom_type_scat_dispersion_real
_atom_type_scat_dispersion_imag
_atom_type_scat_source
C C 0.0033 0.0016 'International Tables Vol C Tables 4.2.6.8 and 6.1.1.4'
H H 0.0000 0.0000 'International Tables Vol C Tables 4.2.6.8 and 6.1.1.4'
Cd Cd -0.8075 1.2024 'International Tables Vol C Tables 4.2.6.8 and 6.1.1.4'
N N 0.0061 0.0033 'International Tables Vol C Tables 4.2.6.8 and 6.1.1.4'
O O 0.0106 0.0060 'International Tables Vol C Tables 4.2.6.8 and 6.1.1.4'
S S 0.1246 0.1234 'International Tables Vol C Tables 4.2.6.8 and 6.1.1.4'

loop_
_geom_angle_atom_site_label_1
_geom_angle_atom_site_label_2
_geom_angle_atom_site_label_3
_geom_angle
_geom_angle_site_symmetry_1
_geom_angle_site_symmetry_3
O1 Cd1 O2 177.70(15) . 1_455
O1 Cd1 N1 91.46(15) . .
O1 Cd1 N2 92.94(14) . 1_445
O1 Cd1 N3 92.55(15) . .
O1 Cd1 N4 86.33(15) . 1_554
O2 Cd1 N1 88.33(15) 1_455 .
O2 Cd1 N2 87.53(14) 1_455 1_445
O2 Cd1 N3 85.22(16) 1_455 .
O2 Cd1 N4 95.94(16) 1_455 1_554
N2 Cd1 N1 172.37(15) 1_445 .
N2 Cd1 N3 88.20(15) 1_445 .
N2 Cd1 N4 87.14(15) 1_445 1_554
N3 Cd1 N1 97.84(15) . .
N3 Cd1 N4 175.14(15) . 1_554
N4 Cd1 N1 86.91(16) 1_554 .
O1 S1 C29 104.0(2) . .
O3 S1 O1 112.3(3) . .
O3 S1 C29 105.8(2) . .
O4 S1 O1 111.3(3) . .
O4 S1 O3 115.6(3) . .
O4 S1 C29 106.8(2) . .
O2 S2 C31 104.5(2) . .
O5 S2 O2 110.5(3) . .
O5 S2 C31 106.2(2) . .
O6 S2 O2 113.3(3) . .
O6 S2 O5 114.7(3) . .
O6 S2 C31 106.9(2) . .
S1 O1 Cd1 145.9(2) . .
S2 O2 Cd1 164.5(3) . 1_655
C1 N1 Cd1 124.6(4) . .
C3 N1 Cd1 118.6(3) . .
C3 N1 C1 116.8(4) . .
C6 N2 Cd1 120.5(3) . 1_665
C10 N2 Cd1 122.6(3) . 1_665
C10 N2 C6 116.9(4) . .
C5 N3 Cd1 120.3(3) . .
C11 N3 Cd1 123.1(3) . .
C11 N3 C5 116.5(5) . .
C14 N4 Cd1 119.3(4) . 1_556
C14 N4 C22 116.8(5) . .
C22 N4 Cd1 123.3(4) . 1_556
C12 N5 N6 113.7(4) . .
C4 N6 N5 114.1(4) . .
C24 N7 N8 116.4(5) . .
C19 N8 N7 118.3(5) . .
N1 C1 C15 123.2(5) . .
C6 C2 C7 118.2(5) . .
N1 C3 C13 123.9(5) . .
N6 C4 C7 114.7(5) . .
N6 C4 C8 125.4(4) . .
C7 C4 C8 119.8(4) . .
N3 C5 C17 123.6(5) . .
N2 C6 C2 124.1(5) . .
C2 C7 C4 120.6(5) . .
C16 C7 C2 117.6(5) . .
C16 C7 C4 121.8(5) . .
C11 C9 C18 120.1(5) . .
N2 C10 C16 123.2(5) . .
N3 C11 C9 123.4(5) . .
N5 C12 C20 115.1(5) . .
N5 C12 C28 125.5(5) . .
C20 C12 C28 119.4(5) . .
C3 C13 C20 118.6(5) . .
N4 C14 C23 124.0(6) . .
C1 C15 C20 119.7(5) . .
C10 C16 C7 120.1(5) . .
C5 C17 C18 119.7(5) . .
C9 C18 C19 122.7(5) . .
C17 C18 C9 116.6(5) . .
C17 C18 C19 120.7(5) . .
N8 C19 C18 115.3(5) . .
N8 C19 C26 123.3(5) . .
C18 C19 C26 121.4(5) . .
C13 C20 C12 121.3(5) . .
C13 C20 C15 117.7(5) . .
C15 C20 C12 120.9(5) . .
C23 C21 C24 120.7(6) . .
C23 C21 C27 118.1(5) . .
C27 C21 C24 121.1(5) . .
N4 C22 C27 123.6(5) . .
C21 C23 C14 118.3(6) . .
N7 C24 C21 115.2(6) . .
N7 C24 C25 123.6(5) . .
C21 C24 C25 121.2(5) . .
C22 C27 C21 119.2(5) . .
C30 C29 S1 119.78(18) . .
C30 C29 C34 120.0 . .
C34 C29 S1 120.14(18) . .
C29 C30 C31 120.0 . .
C30 C31 S2 118.47(19) . .
C32 C31 S2 121.53(19) . .
C32 C31 C30 120.0 . .
C31 C32 C33 120.0 . .
C34 C33 C32 120.0 . .
C33 C34 C29 120.0 . .

loop_
_geom_bond_atom_site_label_1
_geom_bond_atom_site_label_2
_geom_bond_distance
_geom_bond_site_symmetry_2
Cd1 O1 2.284(4) .
Cd1 O2 2.296(4) 1_455
Cd1 N1 2.324(4) .
Cd1 N2 2.304(4) 1_445
Cd1 N3 2.308(4) .
Cd1 N4 2.323(5) 1_554
S1 O1 1.459(4) .
S1 O3 1.438(4) .
S1 O4 1.438(4) .
S1 C29 1.764(2) .
S2 O2 1.450(4) .
S2 O5 1.447(5) .
S2 O6 1.424(5) .
S2 C31 1.768(3) .
O2 Cd1 2.296(4) 1_655
N1 C1 1.342(7) .
N1 C3 1.342(7) .
N2 Cd1 2.304(4) 1_665
N2 C6 1.332(7) .
N2 C10 1.328(7) .
N3 C5 1.347(7) .
N3 C11 1.346(7) .
N4 Cd1 2.323(5) 1_556
N4 C14 1.314(8) .
N4 C22 1.341(7) .
N5 N6 1.390(6) .
N5 C12 1.279(7) .
N6 C4 1.280(7) .
N7 N8 1.377(7) .
N7 C24 1.275(8) .
N8 C19 1.286(7) .
C1 C15 1.362(7) .
C2 C6 1.383(7) .
C2 C7 1.389(7) .
C3 C13 1.378(7) .
C4 C7 1.482(7) .
C4 C8 1.499(7) .
C5 C17 1.362(8) .
C7 C16 1.378(7) .
C9 C11 1.352(8) .
C9 C18 1.403(8) .
C10 C16 1.370(7) .
C12 C20 1.481(7) .
C12 C28 1.500(8) .
C13 C20 1.386(8) .
C14 C23 1.397(9) .
C15 C20 1.395(7) .
C17 C18 1.389(8) .
C18 C19 1.458(8) .
C19 C26 1.510(8) .
C21 C23 1.378(9) .
C21 C24 1.481(8) .
C21 C27 1.382(9) .
C22 C27 1.370(8) .
C24 C25 1.491(9) .
C29 C30 1.3900 .
C29 C34 1.3900 .
C30 C31 1.3900 .
C31 C32 1.3900 .
C32 C33 1.3900 .
C33 C34 1.3900 .

loop_
_smtbx_masks_void_nr
_smtbx_masks_void_average_x
_smtbx_masks_void_average_y
_smtbx_masks_void_average_z
_smtbx_masks_void_volume
_smtbx_masks_void_count_electrons
1 -0.253 -0.281 0.000 559.6 0.0
